data_7127212
loop_
_publ_author_name
'Schnierle, Marc'
'Blickle, Svenja'
'Filippou, Vasileios'
'Ringenberg, Mark R.'

_publ_section_title
;
 Tetrazine metallation boosts rate and regioselectivity of inverse
 electron demand Diels-Alder (iEDDA) addition of dienophiles.
;
_journal_issue 80
_journal_name_full 'Chemical communications (Cambridge, England)'
_journal_page_first 12033
_journal_page_last 12036
_journal_paper_doi 10.1039/d0cc03805a
_journal_volume 56
_journal_year 2020
_chemical_formula_moiety 'C22 H17 Cl Fe N3 O3 Re'
_chemical_formula_sum 'C22 H17 Cl Fe N3 O3 Re'
_chemical_formula_weight 648.90
_space_group_crystal_system monoclinic
_space_group_IT_number 14
_space_group_name_Hall '-P 2ybc'
_space_group_name_H-M_alt 'P 1 21/c 1'
_symmetry_Int_Tables_number 14
_atom_sites_solution_primary direct
_audit_creation_date 2019-12-09
_audit_creation_method
;
Olex2 1.2
(compiled 2018.05.29 svn.r3508 for OlexSys, GUI svn.r5506)
;
_audit_update_record
;
2020-03-21 deposited with the CCDC.	2020-08-05 downloaded from the CCDC.
;
_cell_angle_alpha 90
_cell_angle_beta 113.9810(10)
_cell_angle_gamma 90
_cell_formula_units_Z 4
_cell_length_a 12.9074(3)
_cell_length_b 12.0184(3)
_cell_length_c 14.9765(4)
_cell_measurement_reflns_used 58206
_cell_measurement_temperature 135.02
_cell_measurement_theta_max 33.17
_cell_measurement_theta_min 1.73
_cell_volume 2122.71(9)
_computing_molecular_graphics 'Olex2 (Dolomanov et al., 2009)'
_computing_publication_material 'Olex2 (Dolomanov et al., 2009)'
_computing_structure_refinement 'olex2.refine (Bourhis et al., 2015)'
_computing_structure_solution 'ShelXS (Sheldrick, 2008)'
_diffrn_ambient_temperature 135.02
_diffrn_measured_fraction_theta_full 0.9991
_diffrn_measured_fraction_theta_max 0.9991
_diffrn_measurement_device_type 'Apex II, Brucker'
_diffrn_radiation_type 'Mo K\a'
_diffrn_radiation_wavelength 0.71073
_diffrn_reflns_av_R_equivalents 0.0419
_diffrn_reflns_av_unetI/netI 0.0268
_diffrn_reflns_limit_h_max 19
_diffrn_reflns_limit_h_min -19
_diffrn_reflns_limit_k_max 18
_diffrn_reflns_limit_k_min -18
_diffrn_reflns_limit_l_max 23
_diffrn_reflns_limit_l_min -22
_diffrn_reflns_number 58206
_diffrn_reflns_theta_full 33.1750
_diffrn_reflns_theta_max 33.17
_diffrn_reflns_theta_min 1.73
_exptl_absorpt_coefficient_mu 6.537
_exptl_absorpt_correction_T_max 0.8095
_exptl_absorpt_correction_T_min 0.3323
_exptl_absorpt_correction_type numerical
_exptl_absorpt_process_details 'J. de Meulenaar and H. Tompa, Acta Crystallogr., Sect A 1965, 19, 1014-1018'
_exptl_crystal_colour 'dark red'
_exptl_crystal_colour_modifier dark
_exptl_crystal_colour_primary red
_exptl_crystal_density_diffrn 2.0303
_exptl_crystal_description plank
_exptl_crystal_F_000 1247.1337
_exptl_crystal_preparation 'see manuscript'
_exptl_crystal_recrystallization_method 'see manuscript'
_exptl_crystal_size_max 0.286
_exptl_crystal_size_mid 0.105
_exptl_crystal_size_min 0.035
_refine_diff_density_max 0.8257
_refine_diff_density_min -0.8531
_refine_diff_density_rms 0.1971
_refine_ls_d_res_high 0.6494
_refine_ls_d_res_low 11.7932
_refine_ls_goodness_of_fit_ref 0.9942
_refine_ls_hydrogen_treatment mixed
_refine_ls_matrix_type full
_refine_ls_number_constraints 33
_refine_ls_number_parameters 280
_refine_ls_number_reflns 8110
_refine_ls_number_restraints 0
_refine_ls_restrained_S_all 0.9942
_refine_ls_R_factor_all 0.0329
_refine_ls_R_factor_gt 0.0197
_refine_ls_shift/su_max 0.0000
_refine_ls_shift/su_mean 0.0000
_refine_ls_structure_factor_coef Fsqd
_refine_ls_weighting_details 'w=1/[\s^2^(Fo^2^)+(0.0163P)^2^+1.0544P] where P=(Fo^2^+2Fc^2^)/3'
_refine_ls_weighting_scheme calc
_refine_ls_wR_factor_gt 0.0374
_refine_ls_wR_factor_ref 0.0415
_reflns_Friedel_coverage 0.0
_reflns_limit_h_max 18
_reflns_limit_h_min -19
_reflns_limit_k_max 18
_reflns_limit_k_min 0
_reflns_limit_l_max 23
_reflns_limit_l_min 0
_reflns_number_gt 6575
_reflns_number_total 8110
_reflns_threshold_expression I>=2u(I)
_cod_data_source_file d0cc03805a2.cif
_cod_data_source_block ac479a
_cod_depositor_comments 'Adding full bibliography for 7127209--7127213.cif.'
_cod_database_code 7127212
_olex2_refinement_description
;
1. Fixed Uiso
 At 1.2 times of:
  All C(H) groups, All C(H,H) groups
2.a Ternary CH refined with riding coordinates:
 C10(H10)
2.b Secondary CH2 refined with riding coordinates:
 C11(H11a,H11b)
2.c Aromatic/amide H refined with riding coordinates:
 C14(H14), C15(H15), C16(H16), C17(H17), C18(H18), C22(H22), C21(H21),
 C20(H20), C19(H19), C4(H4), C7(H7), C6(H6), C5(H5), C12(H12)
;
_olex2_exptl_crystal_mounting_method cyroloop
_olex2_submission_special_instructions 'No special instructions were received'

loop_
_space_group_symop_id
_space_group_symop_operation_xyz
1 x,y,z
2 -x,y+1/2,-z+1/2
3 -x,-y,-z
4 x,-y-1/2,z-1/2

loop_
_atom_site_label
_atom_site_type_symbol
_atom_site_fract_x
_atom_site_fract_y
_atom_site_fract_z
_atom_site_U_iso_or_equiv
_atom_site_adp_type
_atom_site_occupancy
_atom_site_refinement_flags_posn
C1 C 0.31186(18) 0.35991(16) 0.11984(17) 0.0225(4) Uani 1.000000 .
C2 C 0.3764(2) 0.24454(19) 0.29143(16) 0.0280(5) Uani 1.000000 .
C3 C 0.42040(19) 0.46570(19) 0.29082(17) 0.0270(5) Uani 1.000000 .
C4 C 0.26232(19) 0.37165(18) 0.43737(15) 0.0243(4) Uani 1.000000 .
H4 H 0.31430(19) 0.31138(18) 0.45263(15) 0.0292(5) Uiso 1.000000 R
C5 C 0.2212(2) 0.40387(19) 0.50529(16) 0.0287(5) Uani 1.000000 .
H5 H 0.2449(2) 0.36638(19) 0.56623(16) 0.0345(6) Uiso 1.000000 R
C6 C 0.1457(2) 0.49064(19) 0.48398(15) 0.0266(5) Uani 1.000000 .
H6 H 0.1165(2) 0.51351(19) 0.52993(15) 0.0319(5) Uiso 1.000000 R
C7 C 0.11264(18) 0.54440(17) 0.39502(15) 0.0213(4) Uani 1.000000 .
H7 H 0.05976(18) 0.60398(17) 0.37862(15) 0.0256(5) Uiso 1.000000 R
C8 C 0.15817(16) 0.50967(16) 0.33006(14) 0.0165(3) Uani 1.000000 .
C9 C 0.13135(16) 0.56256(15) 0.23508(13) 0.0157(3) Uani 1.000000 .
C10 C 0.06041(16) 0.66566(16) 0.20142(14) 0.0175(4) Uani 1.000000 .
H10 H 0.00829(16) 0.67105(16) 0.23565(14) 0.0210(4) Uiso 1.000000 R
C11 C -0.01004(18) 0.65233(18) 0.09184(15) 0.0239(4) Uani 1.000000 .
H11a H -0.07129(18) 0.59743(18) 0.08047(15) 0.0286(5) Uiso 1.000000 R
H11b H -0.04526(18) 0.72435(18) 0.06336(15) 0.0286(5) Uiso 1.000000 R
C12 C 0.06466(19) 0.61403(18) 0.04459(15) 0.0245(4) Uani 1.000000 .
H12 H 0.04511(19) 0.63600(18) -0.02121(15) 0.0294(5) Uiso 1.000000 R
C13 C 0.13366(18) 0.76890(16) 0.22334(14) 0.0197(4) Uani 1.000000 .
C14 C 0.2269(2) 0.7913(2) 0.19763(16) 0.0291(5) Uani 1.000000 .
H14 H 0.2612(2) 0.7397(2) 0.16988(16) 0.0350(6) Uiso 1.000000 R
C15 C 0.2595(2) 0.9047(2) 0.22099(18) 0.0365(6) Uani 1.000000 .
H15 H 0.3186(2) 0.9421(2) 0.21079(18) 0.0438(7) Uiso 1.000000 R
C16 C 0.1882(2) 0.9517(2) 0.26200(19) 0.0366(6) Uani 1.000000 .
H16 H 0.1914(2) 1.0261(2) 0.28442(19) 0.0440(7) Uiso 1.000000 R
C17 C 0.11118(19) 0.86848(18) 0.26384(17) 0.0276(4) Uani 1.000000 .
H17 H 0.05413(19) 0.87766(18) 0.28803(17) 0.0331(5) Uiso 1.000000 R
C18 C 0.35938(19) 0.69295(19) 0.43763(16) 0.0287(5) Uani 1.000000 .
H18 H 0.34741(19) 0.61533(19) 0.42604(16) 0.0344(6) Uiso 1.000000 R
C19 C 0.43610(19) 0.75887(19) 0.41574(18) 0.0303(5) Uani 1.000000 .
H19 H 0.48506(19) 0.73339(19) 0.38685(18) 0.0364(6) Uiso 1.000000 R
C20 C 0.4277(2) 0.8703(2) 0.44434(18) 0.0321(5) Uani 1.000000 .
H20 H 0.4697(2) 0.9324(2) 0.43787(18) 0.0386(6) Uiso 1.000000 R
C21 C 0.3453(2) 0.8716(2) 0.48420(17) 0.0347(5) Uani 1.000000 .
H21 H 0.3223(2) 0.9350(2) 0.50944(17) 0.0417(6) Uiso 1.000000 R
C22 C 0.3032(2) 0.7626(2) 0.47994(16) 0.0317(5) Uani 1.000000 .
H22 H 0.2469(2) 0.7399(2) 0.50172(16) 0.0380(6) Uiso 1.000000 R
Cl1 Cl 0.11597(4) 0.25676(4) 0.17264(4) 0.02283(10) Uani 1.000000 .
Fe1 Fe 0.27509(3) 0.81904(2) 0.34265(2) 0.01902(6) Uani 1.000000 .
N1 N 0.23143(14) 0.42251(14) 0.35040(12) 0.0187(3) Uani 1.000000 .
N2 N 0.17480(14) 0.51375(13) 0.18098(11) 0.0166(3) Uani 1.000000 .
N3 N 0.15315(15) 0.55390(14) 0.08509(12) 0.0208(3) Uani 1.000000 .
O1 O 0.32086(15) 0.35535(13) 0.04647(13) 0.0313(4) Uani 1.000000 .
O2 O 0.42591(18) 0.16416(16) 0.32159(14) 0.0484(5) Uani 1.000000 .
O3 O 0.50280(15) 0.51663(16) 0.32480(15) 0.0434(5) Uani 1.000000 .
Re1 Re 0.287438(6) 0.376442(6) 0.236358(6) 0.01668(2) Uani 1.000000 .

loop_
_atom_site_aniso_label
_atom_site_aniso_U_11
_atom_site_aniso_U_22
_atom_site_aniso_U_33
_atom_site_aniso_U_12
_atom_site_aniso_U_13
_atom_site_aniso_U_23
C1 0.0207(10) 0.0156(9) 0.0338(11) -0.0012(7) 0.0137(9) -0.0028(8)
C2 0.0260(11) 0.0271(11) 0.0247(11) 0.0052(9) 0.0041(9) -0.0028(9)
C3 0.0226(10) 0.0278(11) 0.0342(12) 0.0007(9) 0.0151(10) -0.0062(9)
C4 0.0279(11) 0.0216(9) 0.0207(9) 0.0031(9) 0.0071(8) 0.0058(8)
C5 0.0394(13) 0.0278(11) 0.0189(10) -0.0002(10) 0.0117(10) 0.0062(8)
C6 0.0316(12) 0.0321(11) 0.0200(10) -0.0058(10) 0.0147(9) -0.0031(9)
C7 0.0199(9) 0.0240(10) 0.0214(9) -0.0008(8) 0.0097(8) -0.0009(8)
C8 0.0158(8) 0.0162(8) 0.0172(8) -0.0022(7) 0.0063(7) -0.0002(7)
C9 0.0137(8) 0.0151(8) 0.0171(8) -0.0010(7) 0.0051(7) -0.0001(7)
C10 0.0160(9) 0.0173(8) 0.0185(9) 0.0017(7) 0.0062(7) -0.0008(7)
C11 0.0195(10) 0.0253(10) 0.0205(10) 0.0046(8) 0.0017(8) -0.0023(8)
C12 0.0289(11) 0.0245(10) 0.0162(9) -0.0006(9) 0.0052(8) -0.0013(8)
C13 0.0216(10) 0.0176(9) 0.0171(9) 0.0007(8) 0.0049(8) 0.0028(7)
C14 0.0303(12) 0.0385(13) 0.0198(10) -0.0096(10) 0.0115(9) -0.0024(9)
C15 0.0398(14) 0.0360(13) 0.0288(12) -0.0172(11) 0.0089(11) 0.0076(10)
C16 0.0364(14) 0.0180(10) 0.0438(14) -0.0028(9) 0.0043(12) 0.0056(10)
C17 0.0216(10) 0.0194(10) 0.0345(12) 0.0036(9) 0.0038(9) 0.0017(9)
C18 0.0255(11) 0.0237(10) 0.0261(11) -0.0003(9) -0.0005(9) -0.0000(9)
C19 0.0185(10) 0.0286(11) 0.0387(13) 0.0001(9) 0.0065(10) -0.0104(10)
C20 0.0240(11) 0.0291(11) 0.0350(12) -0.0071(10) 0.0034(10) -0.0106(10)
C21 0.0361(13) 0.0359(13) 0.0253(11) 0.0019(11) 0.0056(10) -0.0131(10)
C22 0.0324(13) 0.0408(14) 0.0197(10) -0.0016(11) 0.0083(10) -0.0009(10)
Cl1 0.0217(2) 0.0223(2) 0.0240(2) -0.00476(19) 0.0087(2) 0.00091(19)
Fe1 0.01855(13) 0.01788(13) 0.02038(13) -0.00194(11) 0.00765(11) -0.00360(11)
N1 0.0200(8) 0.0176(8) 0.0169(8) 0.0003(7) 0.0057(7) 0.0011(6)
N2 0.0179(8) 0.0160(7) 0.0164(7) -0.0001(6) 0.0076(6) 0.0012(6)
N3 0.0273(9) 0.0209(8) 0.0157(7) 0.0004(7) 0.0101(7) 0.0009(6)
O1 0.0407(10) 0.0263(8) 0.0383(9) -0.0019(7) 0.0279(8) -0.0063(7)
O2 0.0537(13) 0.0364(10) 0.0396(11) 0.0233(10) 0.0029(9) 0.0031(8)
O3 0.0269(9) 0.0439(11) 0.0611(12) -0.0129(8) 0.0197(9) -0.0196(10)
Re1 0.01484(3) 0.01486(3) 0.02076(4) 0.00130(3) 0.00766(3) 0.00029(3)

loop_
_atom_type_symbol
_atom_type_scat_dispersion_real
_atom_type_scat_dispersion_imag
_atom_type_scat_Cromer_Mann_a1
_atom_type_scat_Cromer_Mann_a2
_atom_type_scat_Cromer_Mann_a3
_atom_type_scat_Cromer_Mann_a4
_atom_type_scat_Cromer_Mann_b1
_atom_type_scat_Cromer_Mann_b2
_atom_type_scat_Cromer_Mann_b3
_atom_type_scat_Cromer_Mann_b4
_atom_type_scat_Cromer_Mann_c
_atom_type_scat_source
_atom_type_scat_dispersion_source
C 0.00347 0.00161 2.31000 1.02000 1.58860 0.86500 20.84390 10.20750 0.56870 51.65120 0.215599998832 'International Tables Volume C Table 6.1.1.4 (pp. 500-502)' 'Henke, Gullikson and Davis, At. Data and Nucl. Data Tables, 1993, 54, 2'
Cl 0.14873 0.16029 11.46040 7.19640 6.25560 1.64550 0.01040 1.16620 18.51940 47.77840 -9.55739974976 'International Tables Volume C Table 6.1.1.4 (pp. 500-502)' 'Henke, Gullikson and Davis, At. Data and Nucl. Data Tables, 1993, 54, 2'
H 0.00000 0.00000 0.49300 0.32291 0.14019 0.04081 10.51090 26.12570 3.14236 57.79970 0.0030380000826 'International Tables Volume C Table 6.1.1.4 (pp. 500-502)' 'Henke, Gullikson and Davis, At. Data and Nucl. Data Tables, 1993, 54, 2'
O 0.01158 0.00611 3.04850 2.28680 1.54630 0.86700 13.27710 5.70110 0.32390 32.90890 0.250800013542 'International Tables Volume C Table 6.1.1.4 (pp. 500-502)' 'Henke, Gullikson and Davis, At. Data and Nucl. Data Tables, 1993, 54, 2'
N 0.00653 0.00323 12.21260 3.13220 2.01250 1.16630 0.00570 9.89330 28.99750 0.58260 -11.5290002823 'International Tables Volume C Table 6.1.1.4 (pp. 500-502)' 'Henke, Gullikson and Davis, At. Data and Nucl. Data Tables, 1993, 54, 2'
Re -0.86767 7.12843 28.76210 15.71890 14.55640 5.44174 1.67191 9.09227 0.35050 52.08610 10.4720001221 'International Tables Volume C Table 6.1.1.4 (pp. 500-502)' 'Henke, Gullikson and Davis, At. Data and Nucl. Data Tables, 1993, 54, 2'
Fe 0.35822 0.84933 11.76950 7.35730 3.52220 2.30450 4.76110 0.30720 15.35350 76.88050 1.03690004349 'International Tables Volume C Table 6.1.1.4 (pp. 500-502)' 'Henke, Gullikson and Davis, At. Data and Nucl. Data Tables, 1993, 54, 2'

loop_
_geom_angle_atom_site_label_1
_geom_angle_atom_site_label_2
_geom_angle_atom_site_label_3
_geom_angle
_geom_angle_site_symmetry_1
_geom_angle_site_symmetry_3
_geom_angle_publ_flag
Re1 C1 O1 175.26(19) . . ?
Re1 C2 O2 177.5(2) . . ?
Re1 C3 O3 177.8(2) . . ?
N1 C4 C5 122.3(2) . . ?
C6 C5 C4 119.4(2) . . ?
C7 C6 C5 119.37(19) . . ?
C8 C7 C6 118.8(2) . . ?
C9 C8 C7 123.31(18) . . ?
N1 C8 C7 121.86(18) . . ?
N1 C8 C9 114.83(16) . . ?
C10 C9 C8 123.74(16) . . ?
N2 C9 C8 114.74(17) . . ?
N2 C9 C10 121.52(16) . . ?
C11 C10 C9 106.85(16) . . ?
C13 C10 C9 111.23(16) . . ?
C13 C10 C11 111.46(16) . . ?
C12 C11 C10 109.08(17) . . ?
N3 C12 C11 125.36(19) . . ?
C14 C13 C10 128.00(19) . . ?
C17 C13 C10 124.35(18) . . ?
C17 C13 C14 107.23(19) . . ?
Fe1 C13 C10 133.16(14) . . ?
Fe1 C13 C14 68.42(12) . . ?
Fe1 C13 C17 69.31(12) . . ?
C15 C14 C13 108.0(2) . . ?
Fe1 C14 C13 70.61(12) . . ?
Fe1 C14 C15 69.45(13) . . ?
C16 C15 C14 108.0(2) . . ?
Fe1 C15 C14 69.37(13) . . ?
Fe1 C15 C16 69.98(14) . . ?
C17 C16 C15 108.2(2) . . ?
Fe1 C16 C15 69.33(14) . . ?
Fe1 C16 C17 70.02(13) . . ?
C16 C17 C13 108.6(2) . . ?
Fe1 C17 C13 70.11(12) . . ?
Fe1 C17 C16 69.35(13) . . ?
C22 C18 C19 108.0(2) . . ?
Fe1 C18 C19 69.46(13) . . ?
Fe1 C18 C22 69.58(13) . . ?
C20 C19 C18 108.2(2) . . ?
Fe1 C19 C18 70.48(13) . . ?
Fe1 C19 C20 69.13(13) . . ?
C21 C20 C19 107.4(2) . . ?
Fe1 C20 C19 70.05(13) . . ?
Fe1 C20 C21 69.76(13) . . ?
C22 C21 C20 108.2(2) . . ?
Fe1 C21 C20 69.54(13) . . ?
Fe1 C21 C22 70.40(13) . . ?
C21 C22 C18 108.2(2) . . ?
Fe1 C22 C18 70.18(13) . . ?
Fe1 C22 C21 69.28(13) . . ?
C14 Fe1 C13 40.97(8) . . ?
C15 Fe1 C13 68.89(9) . . ?
C15 Fe1 C14 41.17(10) . . ?
C16 Fe1 C13 68.56(9) . . ?
C16 Fe1 C14 68.84(11) . . ?
C16 Fe1 C15 40.69(11) . . ?
C17 Fe1 C13 40.58(8) . . ?
C17 Fe1 C14 68.63(10) . . ?
C17 Fe1 C15 68.48(11) . . ?
C17 Fe1 C16 40.62(9) . . ?
C18 Fe1 C13 114.66(8) . . ?
C18 Fe1 C14 117.65(10) . . ?
C18 Fe1 C15 145.53(11) . . ?
C18 Fe1 C16 173.22(11) . . ?
C18 Fe1 C17 138.02(9) . . ?
C19 Fe1 C13 135.25(9) . . ?
C19 Fe1 C14 108.48(10) . . ?
C19 Fe1 C15 111.59(11) . . ?
C19 Fe1 C16 141.94(10) . . ?
C19 Fe1 C17 175.78(9) . . ?
C19 Fe1 C18 40.06(9) . . ?
C20 Fe1 C13 170.25(9) . . ?
C20 Fe1 C14 129.27(10) . . ?
C20 Fe1 C15 103.35(10) . . ?
C20 Fe1 C16 109.79(10) . . ?
C20 Fe1 C17 143.39(9) . . ?
C20 Fe1 C18 68.10(10) . . ?
C20 Fe1 C19 40.82(9) . . ?
C21 Fe1 C13 148.89(9) . . ?
C21 Fe1 C14 167.88(10) . . ?
C21 Fe1 C15 128.05(11) . . ?
C21 Fe1 C16 106.18(11) . . ?
C21 Fe1 C17 115.33(10) . . ?
C21 Fe1 C18 67.87(10) . . ?
C21 Fe1 C19 68.16(10) . . ?
C21 Fe1 C20 40.70(10) . . ?
C22 Fe1 C13 120.41(9) . . ?
C22 Fe1 C14 150.51(10) . . ?
C22 Fe1 C15 168.31(10) . . ?
C22 Fe1 C16 133.04(11) . . ?
C22 Fe1 C17 113.19(10) . . ?
C22 Fe1 C18 40.24(9) . . ?
C22 Fe1 C19 67.67(10) . . ?
C22 Fe1 C20 68.11(10) . . ?
C22 Fe1 C21 40.32(10) . . ?
C8 N1 C4 118.20(17) . . ?
Re1 N1 C4 125.56(14) . . ?
Re1 N1 C8 116.23(12) . . ?
N3 N2 C9 121.09(16) . . ?
Re1 N2 C9 120.42(13) . . ?
Re1 N2 N3 118.41(11) . . ?
N2 N3 C12 116.08(16) . . ?
C2 Re1 C1 90.83(9) . . ?
C3 Re1 C1 89.73(9) . . ?
C3 Re1 C2 90.20(10) . . ?
Cl1 Re1 C1 92.35(6) . . ?
Cl1 Re1 C2 88.34(7) . . ?
Cl1 Re1 C3 177.48(7) . . ?
N1 Re1 C1 167.20(8) . . ?
N1 Re1 C2 101.68(8) . . ?
N1 Re1 C3 92.84(8) . . ?
N1 Re1 Cl1 85.44(5) . . ?
N2 Re1 C1 93.72(7) . . ?
N2 Re1 C2 173.23(8) . . ?
N2 Re1 C3 94.82(8) . . ?
N2 Re1 Cl1 86.47(5) . . ?
N2 Re1 N1 73.58(6) . . ?

loop_
_geom_bond_atom_site_label_1
_geom_bond_atom_site_label_2
_geom_bond_distance
_geom_bond_site_symmetry_2
_geom_bond_publ_flag
C1 O1 1.152(3) . ?
C1 Re1 1.906(2) . ?
C2 O2 1.145(3) . ?
C2 Re1 1.934(2) . ?
C3 O3 1.151(3) . ?
C3 Re1 1.904(2) . ?
C4 C5 1.380(3) . ?
C4 N1 1.344(2) . ?
C5 C6 1.373(3) . ?
C6 C7 1.383(3) . ?
C7 C8 1.390(3) . ?
C8 C9 1.465(3) . ?
C8 N1 1.360(2) . ?
C9 C10 1.501(3) . ?
C9 N2 1.298(2) . ?
C10 C11 1.527(3) . ?
C10 C13 1.513(3) . ?
C11 C12 1.482(3) . ?
C12 N3 1.277(3) . ?
C13 C14 1.431(3) . ?
C13 C17 1.424(3) . ?
C13 Fe1 2.058(2) . ?
C14 C15 1.427(3) . ?
C14 Fe1 2.029(2) . ?
C15 C16 1.415(4) . ?
C15 Fe1 2.030(2) . ?
C16 C17 1.418(3) . ?
C16 Fe1 2.039(2) . ?
C17 Fe1 2.048(2) . ?
C18 C19 1.407(3) . ?
C18 C22 1.415(3) . ?
C18 Fe1 2.060(2) . ?
C19 C20 1.423(3) . ?
C19 Fe1 2.047(2) . ?
C20 C21 1.416(4) . ?
C20 Fe1 2.035(2) . ?
C21 C22 1.410(3) . ?
C21 Fe1 2.038(2) . ?
C22 Fe1 2.053(2) . ?
Cl1 Re1 2.4822(5) . ?
N1 Re1 2.1795(16) . ?
N2 N3 1.431(2) . ?
N2 Re1 2.1317(16) . ?
